data_4073204
loop_
_publ_author_name
'Hitzbleck, Julia'
'Okuda, Jun'

_publ_section_title
;
 Ring-Opening of a Furyl Group Appended to the Cyclopentadienyl Ligand in
 Rare-Earth Metal Half-Sandwich Complexes
;
_journal_issue 13
_journal_name_full Organometallics
_journal_page_first 3227
_journal_paper_doi 10.1021/om0701726
_journal_volume 26
_journal_year 2007
_chemical_formula_moiety 'C27 H45 O3 Si2 Y'
_chemical_formula_sum 'C27 H45 O3 Si2 Y'
_chemical_formula_weight 562.72
_chemical_name_common '[Y{C5Me4SiMe2(C?CCH=CHO)}(CH2SiMe3)(THF)2]'
_chemical_name_systematic
;
 [Y(C5Me4{SiMe2(C4H2O)})(CH2SiMe3)(THF)3]
;
_space_group_IT_number 14
_symmetry_cell_setting monoclinic
_symmetry_space_group_name_Hall '-P 2ybc'
_symmetry_space_group_name_H-M 'P 1 21/c 1'
_atom_sites_solution_hydrogens geom
_atom_sites_solution_primary direct
_atom_sites_solution_secondary difmap
_audit_creation_method SHELXL-97
_cell_angle_alpha 90.00
_cell_angle_beta 99.049(6)
_cell_angle_gamma 90.00
_cell_formula_units_Z 4
_cell_length_a 16.875(4)
_cell_length_b 10.176(2)
_cell_length_c 17.594(4)
_cell_measurement_reflns_used 6643
_cell_measurement_temperature 133(2)
_cell_measurement_theta_max 27.52
_cell_measurement_theta_min 2.10
_cell_volume 2983.6(11)
_computing_cell_refinement 'Bruker SMART'
_computing_data_collection 'Bruker SMART'
_computing_data_reduction 'Bruker SAINT'
_computing_molecular_graphics 'Bruker SHELXTL'
_computing_publication_material 'Bruker SHELXTL'
_computing_structure_refinement 'SHELXL-97 (Sheldrick, 1997)'
_computing_structure_solution 'SHELXS-97 (Sheldrick, 1990)'
_diffrn_ambient_temperature 133(2)
_diffrn_measured_fraction_theta_full 0.994
_diffrn_measured_fraction_theta_max 0.994
_diffrn_measurement_device_type 'CCD area detector'
_diffrn_measurement_method 'phi and omega scans'
_diffrn_radiation_monochromator graphite
_diffrn_radiation_source 'fine-focus sealed tube'
_diffrn_radiation_type MoK\a
_diffrn_radiation_wavelength 0.71073
_diffrn_reflns_av_R_equivalents 0.0532
_diffrn_reflns_av_sigmaI/netI 0.0617
_diffrn_reflns_limit_h_max 21
_diffrn_reflns_limit_h_min -15
_diffrn_reflns_limit_k_max 13
_diffrn_reflns_limit_k_min -12
_diffrn_reflns_limit_l_max 22
_diffrn_reflns_limit_l_min -21
_diffrn_reflns_number 20289
_diffrn_reflns_theta_full 27.08
_diffrn_reflns_theta_max 27.08
_diffrn_reflns_theta_min 2.32
_exptl_absorpt_coefficient_mu 2.059
_exptl_absorpt_correction_T_max 0.6631
_exptl_absorpt_correction_T_min 0.3501
_exptl_absorpt_correction_type empirical
_exptl_absorpt_process_details SADABS
_exptl_crystal_colour colorless
_exptl_crystal_density_diffrn 1.253
_exptl_crystal_density_method 'not measured'
_exptl_crystal_description fragment
_exptl_crystal_F_000 1192
_exptl_crystal_size_max 0.62
_exptl_crystal_size_mid 0.28
_exptl_crystal_size_min 0.20
_refine_diff_density_max 0.687
_refine_diff_density_min -0.451
_refine_diff_density_rms 0.087
_refine_ls_extinction_method none
_refine_ls_goodness_of_fit_ref 1.016
_refine_ls_hydrogen_treatment constr
_refine_ls_matrix_type full
_refine_ls_number_parameters 345
_refine_ls_number_reflns 6519
_refine_ls_number_restraints 7
_refine_ls_restrained_S_all 1.016
_refine_ls_R_factor_all 0.0686
_refine_ls_R_factor_gt 0.0408
_refine_ls_shift/su_max 0.001
_refine_ls_shift/su_mean 0.000
_refine_ls_structure_factor_coef Fsqd
_refine_ls_weighting_details 'calc w=1/[\s^2^(Fo^2^)+(0.0544P)^2^+0.8241P] where P=(Fo^2^+2Fc^2^)/3'
_refine_ls_weighting_scheme calc
_refine_ls_wR_factor_gt 0.0934
_refine_ls_wR_factor_ref 0.1060
_reflns_number_gt 4832
_reflns_number_total 6519
_reflns_threshold_expression >2sigma(I)
_cod_data_source_file om0701726-file001.cif
_cod_data_source_block compound_7a&#x0092;
_cod_original_cell_volume 2983.8(11)
_cod_original_sg_symbol_H-M P21/c
_cod_database_code 4073204

loop_
_symmetry_equiv_pos_as_xyz
'x, y, z'
'-x, y+1/2, -z+1/2'
'-x, -y, -z'
'x, -y-1/2, z-1/2'

loop_
_atom_site_label
_atom_site_type_symbol
_atom_site_fract_x
_atom_site_fract_y
_atom_site_fract_z
_atom_site_U_iso_or_equiv
_atom_site_adp_type
_atom_site_occupancy
_atom_site_symmetry_multiplicity
_atom_site_calc_flag
_atom_site_refinement_flags
_atom_site_disorder_assembly
_atom_site_disorder_group
Y1 Y 0.251728(16) 0.86085(3) 0.578256(15) 0.01681(9) Uani 1 1 d . . .
C1 C 0.27932(16) 0.7131(3) 0.46012(15) 0.0178(6) Uani 1 1 d . . .
C2 C 0.33996(17) 0.8131(3) 0.46807(16) 0.0211(6) Uani 1 1 d . . .
C3 C 0.30394(18) 0.9338(3) 0.44405(16) 0.0208(6) Uani 1 1 d . . .
C4 C 0.22142(18) 0.9113(3) 0.42054(15) 0.0202(6) Uani 1 1 d . . .
C5 C 0.20556(17) 0.7772(3) 0.42923(16) 0.0194(6) Uani 1 1 d . . .
C6 C 0.42891(17) 0.7899(3) 0.49148(19) 0.0291(7) Uani 1 1 d . . .
H6A H 0.4519 0.7588 0.4469 0.044 Uiso 1 1 calc R . .
H6B H 0.4375 0.7237 0.5324 0.044 Uiso 1 1 calc R . .
H6C H 0.4550 0.8723 0.5103 0.044 Uiso 1 1 calc R . .
C7 C 0.3450(2) 1.0638(3) 0.43761(18) 0.0287(7) Uani 1 1 d . . .
H7A H 0.3307 1.0980 0.3852 0.043 Uiso 1 1 calc R . .
H7B H 0.4033 1.0518 0.4493 0.043 Uiso 1 1 calc R . .
H7C H 0.3279 1.1263 0.4742 0.043 Uiso 1 1 calc R . .
C8 C 0.1628(2) 1.0132(3) 0.38270(18) 0.0321(8) Uani 1 1 d . . .
H8A H 0.1632 1.0133 0.3271 0.048 Uiso 1 1 calc R . .
H8B H 0.1785 1.1002 0.4038 0.048 Uiso 1 1 calc R . .
H8C H 0.1087 0.9921 0.3927 0.048 Uiso 1 1 calc R . .
C9 C 0.12686(18) 0.7114(3) 0.39939(18) 0.0270(7) Uani 1 1 d . . .
H9A H 0.0860 0.7784 0.3831 0.040 Uiso 1 1 calc R . .
H9B H 0.1101 0.6576 0.4402 0.040 Uiso 1 1 calc R . .
H9C H 0.1332 0.6554 0.3555 0.040 Uiso 1 1 calc R . .
Si10 Si 0.29769(5) 0.53893(8) 0.48749(5) 0.02095(19) Uani 1 1 d . . .
C11 C 0.3836(2) 0.4639(3) 0.4484(2) 0.0360(8) Uani 1 1 d . . .
H11A H 0.4311 0.5197 0.4613 0.054 Uiso 1 1 calc R . .
H11B H 0.3700 0.4559 0.3924 0.054 Uiso 1 1 calc R . .
H11C H 0.3948 0.3765 0.4711 0.054 Uiso 1 1 calc R . .
C12 C 0.2099(2) 0.4299(3) 0.4591(2) 0.0319(8) Uani 1 1 d . . .
H12A H 0.2234 0.3404 0.4772 0.048 Uiso 1 1 calc R . .
H12B H 0.1956 0.4295 0.4029 0.048 Uiso 1 1 calc R . .
H12C H 0.1643 0.4621 0.4821 0.048 Uiso 1 1 calc R . .
C13 C 0.31753(19) 0.5445(3) 0.59274(19) 0.0293(7) Uani 1 1 d . . .
C14 C 0.31434(18) 0.5606(3) 0.66021(18) 0.0287(7) Uani 1 1 d . . .
C15 C 0.3064(2) 0.5954(3) 0.73659(19) 0.0326(8) Uani 1 1 d . . .
H15 H 0.3197 0.5341 0.7773 0.039 Uiso 1 1 calc R . .
C16 C 0.2797(2) 0.7160(4) 0.75084(18) 0.0330(8) Uani 1 1 d . . .
H16 H 0.2749 0.7375 0.8025 0.040 Uiso 1 1 calc R . .
O17 O 0.26014(13) 0.8052(2) 0.69812(12) 0.0306(5) Uani 1 1 d . . .
C21 C 0.19474(19) 1.0782(3) 0.58261(17) 0.0242(7) Uani 1 1 d . . .
Si22 Si 0.16947(5) 1.14895(8) 0.67235(5) 0.02440(19) Uani 1 1 d . . .
C24 C 0.1004(2) 1.0413(4) 0.7185(2) 0.0398(9) Uani 1 1 d . . .
H24A H 0.0473 1.0404 0.6867 0.060 Uiso 1 1 calc R . .
H24B H 0.0960 1.0755 0.7698 0.060 Uiso 1 1 calc R . .
H24C H 0.1219 0.9517 0.7232 0.060 Uiso 1 1 calc R . .
C25 C 0.1184(2) 1.3125(3) 0.6580(2) 0.0414(9) Uani 1 1 d . . .
H25A H 0.1559 1.3774 0.6427 0.062 Uiso 1 1 calc R . .
H25B H 0.1012 1.3403 0.7062 0.062 Uiso 1 1 calc R . .
H25C H 0.0715 1.3053 0.6176 0.062 Uiso 1 1 calc R . .
C26 C 0.2605(2) 1.1759(4) 0.7453(2) 0.0435(9) Uani 1 1 d . . .
H26A H 0.2886 1.0922 0.7568 0.065 Uiso 1 1 calc R . .
H26B H 0.2447 1.2114 0.7925 0.065 Uiso 1 1 calc R . .
H26C H 0.2962 1.2384 0.7251 0.065 Uiso 1 1 calc R . .
O31 O 0.12065(12) 0.77754(19) 0.58015(12) 0.0237(5) Uani 1 1 d . B .
C32 C 0.04329(18) 0.8359(3) 0.5496(2) 0.0295(7) Uani 1 1 d U . .
H32A H 0.0424 0.8675 0.4963 0.035 Uiso 1 1 calc R A 1
H32B H 0.0306 0.9100 0.5821 0.035 Uiso 1 1 calc R A 1
C33 C -0.0133(15) 0.726(2) 0.5520(16) 0.042(5) Uani 0.31(2) 1 d PU B 1
H33A H -0.0685 0.7590 0.5523 0.051 Uiso 0.31(2) 1 calc PR B 1
H33B H -0.0132 0.6665 0.5076 0.051 Uiso 0.31(2) 1 calc PR B 1
C39 C 0.0234(5) 0.6182(7) 0.5936(6) 0.0337(19) Uani 0.69(2) 1 d P B 2
H39A H 0.0002 0.5611 0.6300 0.040 Uiso 0.69(2) 1 calc PR B 2
H39B H 0.0225 0.5716 0.5441 0.040 Uiso 0.69(2) 1 calc PR B 2
C35 C 0.1068(2) 0.6645(3) 0.6267(2) 0.0430(10) Uani 1 1 d . . .
H35A H 0.1349 0.6751 0.6802 0.052 Uiso 1 1 calc R B 1
H35B H 0.1259 0.5828 0.6049 0.052 Uiso 1 1 calc R B 1
C38 C -0.0198(7) 0.7523(10) 0.5826(7) 0.037(2) Uani 0.69(2) 1 d P B 2
H38A H -0.0311 0.7880 0.6322 0.045 Uiso 0.69(2) 1 calc PR B 2
H38B H -0.0706 0.7460 0.5460 0.045 Uiso 0.69(2) 1 calc PR B 2
C34 C 0.0185(12) 0.661(3) 0.6245(15) 0.058(6) Uani 0.31(2) 1 d P B 1
H34A H -0.0012 0.5696 0.6250 0.070 Uiso 0.31(2) 1 calc PR B 1
H34B H 0.0029 0.7091 0.6688 0.070 Uiso 0.31(2) 1 calc PR B 1
O41 O 0.38183(13) 0.9436(2) 0.63446(13) 0.0344(6) Uani 1 1 d . D .
C42 C 0.4145(2) 1.0739(4) 0.6364(2) 0.0397(9) Uani 1 1 d U . .
H42A H 0.3715 1.1411 0.6281 0.048 Uiso 1 1 calc R C 1
H42B H 0.4503 1.0852 0.5974 0.048 Uiso 1 1 calc R C 1
C43 C 0.4623(9) 1.0801(17) 0.7202(10) 0.045(3) Uani 0.569(19) 1 d PU D 1
H43A H 0.5178 1.1113 0.7197 0.054 Uiso 0.569(19) 1 calc PR D 1
H43B H 0.4357 1.1405 0.7525 0.054 Uiso 0.569(19) 1 calc PR D 1
C44 C 0.4627(7) 0.9404(8) 0.7511(5) 0.050(3) Uani 0.569(19) 1 d PU D 1
H44A H 0.5179 0.9128 0.7728 0.061 Uiso 0.31(2) 1 calc PR B 1
H44B H 0.4283 0.9334 0.7916 0.061 Uiso 0.31(2) 1 calc PR B 1
C45 C 0.4340(3) 0.8675(4) 0.6911(3) 0.0768(18) Uani 1 1 d U . .
H45A H 0.4038 0.7925 0.7081 0.092 Uiso 1 1 calc R D 1
H45B H 0.4791 0.8317 0.6675 0.092 Uiso 1 1 calc R D 1
C49 C 0.5022(6) 0.9439(9) 0.7181(7) 0.037(3) Uani 0.431(19) 1 d PU D 2
H49A H 0.5476 0.9174 0.6921 0.044 Uiso 0.69(2) 1 calc PR B 2
H49B H 0.5181 0.9312 0.7742 0.044 Uiso 0.69(2) 1 calc PR B 2
C48 C 0.4806(11) 1.088(2) 0.7006(10) 0.031(3) Uani 0.431(19) 1 d P D 2
H48A H 0.4630 1.1320 0.7452 0.037 Uiso 0.431(19) 1 calc PR D 2
H48B H 0.5262 1.1368 0.6852 0.037 Uiso 0.431(19) 1 calc PR D 2

loop_
_atom_site_aniso_label
_atom_site_aniso_U_11
_atom_site_aniso_U_22
_atom_site_aniso_U_33
_atom_site_aniso_U_23
_atom_site_aniso_U_13
_atom_site_aniso_U_12
Y1 0.01831(15) 0.01634(14) 0.01523(14) 0.00120(11) 0.00098(10) -0.00180(12)
C1 0.0192(15) 0.0182(15) 0.0160(14) -0.0003(11) 0.0025(12) -0.0002(12)
C2 0.0185(15) 0.0254(15) 0.0199(15) -0.0008(12) 0.0049(12) -0.0045(12)
C3 0.0280(17) 0.0190(15) 0.0164(14) -0.0007(12) 0.0065(12) -0.0043(13)
C4 0.0261(16) 0.0220(15) 0.0122(14) 0.0022(11) 0.0017(12) 0.0022(13)
C5 0.0195(15) 0.0228(15) 0.0156(14) -0.0025(11) 0.0016(12) -0.0022(12)
C6 0.0198(16) 0.0296(18) 0.0388(19) 0.0010(15) 0.0070(14) -0.0023(13)
C7 0.0367(19) 0.0260(17) 0.0246(16) 0.0033(13) 0.0084(14) -0.0081(14)
C8 0.040(2) 0.0295(18) 0.0247(17) 0.0026(14) -0.0006(15) 0.0054(15)
C9 0.0254(17) 0.0272(17) 0.0261(17) -0.0017(13) -0.0031(13) -0.0022(13)
Si10 0.0215(4) 0.0189(4) 0.0221(4) -0.0002(3) 0.0026(3) 0.0007(3)
C11 0.033(2) 0.0308(19) 0.044(2) -0.0104(16) 0.0060(16) 0.0060(15)
C12 0.035(2) 0.0221(17) 0.0384(19) 0.0008(14) 0.0037(15) -0.0045(14)
C13 0.0317(19) 0.0247(17) 0.0302(18) 0.0041(14) 0.0004(14) 0.0004(14)
C14 0.0249(18) 0.0311(18) 0.0293(18) 0.0080(14) 0.0019(14) -0.0019(14)
C15 0.038(2) 0.039(2) 0.0207(16) 0.0120(14) 0.0041(14) 0.0025(16)
C16 0.0349(19) 0.049(2) 0.0158(16) 0.0059(15) 0.0043(14) 0.0065(17)
O17 0.0339(13) 0.0378(13) 0.0200(11) 0.0072(10) 0.0043(10) 0.0063(10)
C21 0.0324(18) 0.0196(15) 0.0212(15) 0.0001(12) 0.0059(13) 0.0025(13)
Si22 0.0292(5) 0.0200(4) 0.0238(4) -0.0018(3) 0.0034(4) 0.0021(4)
C24 0.055(2) 0.037(2) 0.0314(19) 0.0005(16) 0.0181(17) 0.0024(17)
C25 0.047(2) 0.0272(18) 0.050(2) -0.0025(17) 0.0068(18) 0.0084(17)
C26 0.042(2) 0.052(2) 0.034(2) -0.0086(18) -0.0007(17) 0.0029(18)
O31 0.0195(11) 0.0210(11) 0.0309(12) 0.0048(9) 0.0047(9) -0.0016(9)
C32 0.0208(16) 0.0262(18) 0.0400(19) 0.0039(14) 0.0001(14) 0.0035(13)
C33 0.019(8) 0.037(10) 0.070(16) -0.007(9) 0.001(10) -0.002(7)
C39 0.029(3) 0.024(4) 0.050(5) 0.004(3) 0.013(3) -0.003(3)
C35 0.0281(19) 0.031(2) 0.069(3) 0.0258(18) 0.0062(18) -0.0039(15)
C38 0.024(3) 0.022(4) 0.066(7) 0.005(4) 0.009(5) 0.002(3)
C34 0.039(9) 0.067(16) 0.074(15) 0.002(10) 0.027(10) -0.032(10)
O41 0.0315(13) 0.0303(13) 0.0355(13) 0.0041(10) -0.0138(10) -0.0091(10)
C42 0.032(2) 0.035(2) 0.050(2) 0.0057(17) 0.0008(17) -0.0148(16)
C43 0.023(7) 0.049(5) 0.061(8) -0.011(6) 0.002(5) -0.016(5)
C44 0.046(7) 0.060(5) 0.039(5) -0.001(3) -0.015(5) -0.001(4)
C45 0.056(3) 0.050(3) 0.101(4) 0.024(3) -0.061(3) -0.016(2)
C49 0.019(5) 0.060(6) 0.029(6) 0.008(4) -0.004(4) -0.012(4)
C48 0.017(7) 0.044(6) 0.031(7) -0.002(5) 0.002(5) -0.018(5)

loop_
_atom_type_symbol
_atom_type_description
_atom_type_scat_dispersion_real
_atom_type_scat_dispersion_imag
_atom_type_scat_source
C C 0.0033 0.0016 'International Tables Vol C Tables 4.2.6.8 and 6.1.1.4'
H H 0.0000 0.0000 'International Tables Vol C Tables 4.2.6.8 and 6.1.1.4'
O O 0.0106 0.0060 'International Tables Vol C Tables 4.2.6.8 and 6.1.1.4'
Si Si 0.0817 0.0704 'International Tables Vol C Tables 4.2.6.8 and 6.1.1.4'
Y Y -2.7962 3.5667 'International Tables Vol C Tables 4.2.6.8 and 6.1.1.4'

loop_
_geom_angle_atom_site_label_1
_geom_angle_atom_site_label_2
_geom_angle_atom_site_label_3
_geom_angle
O17 Y1 O31 79.14(8)
O17 Y1 O41 77.07(8)
O31 Y1 O41 155.30(8)
O17 Y1 C21 100.00(9)
O31 Y1 C21 87.14(9)
O41 Y1 C21 90.50(9)
O17 Y1 C1 128.25(9)
O31 Y1 C1 94.99(8)
O41 Y1 C1 104.89(8)
C21 Y1 C1 131.29(9)
O17 Y1 C2 134.50(9)
O31 Y1 C2 124.94(8)
O41 Y1 C2 77.62(9)
C21 Y1 C2 117.39(10)
C1 Y1 C2 31.19(9)
O17 Y1 C3 157.80(9)
O31 Y1 C3 122.26(8)
O41 Y1 C3 82.18(8)
C21 Y1 C3 87.88(9)
C1 Y1 C3 50.46(8)
C2 Y1 C3 30.04(9)
O17 Y1 C5 144.33(9)
O31 Y1 C5 77.17(8)
O41 Y1 C5 126.99(8)
C21 Y1 C5 105.01(9)
C1 Y1 C5 30.66(8)
C2 Y1 C5 50.04(9)
C3 Y1 C5 49.14(9)
O17 Y1 C4 171.99(9)
O31 Y1 C4 93.11(8)
O41 Y1 C4 110.86(8)
C21 Y1 C4 81.46(9)
C1 Y1 C4 49.83(8)
C2 Y1 C4 49.20(9)
C3 Y1 C4 29.44(9)
C5 Y1 C4 29.36(9)
C2 C1 C5 106.2(2)
C2 C1 Si10 124.5(2)
C5 C1 Si10 129.3(2)
C2 C1 Y1 74.54(16)
C5 C1 Y1 77.97(16)
Si10 C1 Y1 112.34(12)
C3 C2 C1 108.8(3)
C3 C2 C6 125.6(3)
C1 C2 C6 125.4(3)
C3 C2 Y1 78.16(17)
C1 C2 Y1 74.27(16)
C6 C2 Y1 118.31(19)
C2 C3 C4 107.9(2)
C2 C3 C7 127.4(3)
C4 C3 C7 124.5(3)
C2 C3 Y1 71.80(16)
C4 C3 Y1 76.86(16)
C7 C3 Y1 121.03(19)
C5 C4 C3 108.8(3)
C5 C4 C8 126.3(3)
C3 C4 C8 124.5(3)
C5 C4 Y1 73.79(16)
C3 C4 Y1 73.70(16)
C8 C4 Y1 124.66(19)
C4 C5 C1 108.3(2)
C4 C5 C9 124.5(3)
C1 C5 C9 126.6(3)
C4 C5 Y1 76.85(16)
C1 C5 Y1 71.37(15)
C9 C5 Y1 124.89(19)
C13 Si10 C1 103.32(14)
C13 Si10 C12 107.60(15)
C1 Si10 C12 114.13(14)
C13 Si10 C11 110.90(16)
C1 Si10 C11 113.90(15)
C12 Si10 C11 106.85(16)
C14 C13 Si10 165.7(3)
C13 C14 C15 172.8(4)
C16 C15 C14 119.3(3)
O17 C16 C15 123.9(3)
C16 O17 Y1 147.7(2)
Si22 C21 Y1 122.06(14)
C21 Si22 C26 111.78(16)
C21 Si22 C25 113.26(16)
C26 Si22 C25 105.92(18)
C21 Si22 C24 112.67(15)
C26 Si22 C24 106.80(18)
C25 Si22 C24 105.88(17)
C35 O31 C32 108.5(2)
C35 O31 Y1 121.55(18)
C32 O31 Y1 129.19(17)
O31 C32 C33 103.2(10)
O31 C32 C38 105.5(5)
C33 C32 C38 23.7(8)
C34 C33 C32 102.6(18)
C35 C39 C38 99.5(7)
O31 C35 C34 104.6(9)
O31 C35 C39 104.5(4)
C34 C35 C39 27.5(10)
C39 C38 C32 101.2(7)
C33 C34 C35 104.0(17)
C42 O41 C45 106.8(3)
C42 O41 Y1 130.79(19)
C45 O41 Y1 120.8(2)
O41 C42 C48 110.5(8)
O41 C42 C43 101.5(7)
C48 C42 C43 18.7(7)
C44 C43 C42 105.7(10)
C45 C44 C43 105.0(8)
C44 C45 C49 40.6(5)
C44 C45 O41 110.9(5)
C49 C45 O41 108.3(5)
C45 C49 C48 107.8(9)
C42 C48 C49 101.0(13)

loop_
_geom_bond_atom_site_label_1
_geom_bond_atom_site_label_2
_geom_bond_distance
Y1 O17 2.167(2)
Y1 O31 2.374(2)
Y1 O41 2.413(2)
Y1 C21 2.417(3)
Y1 C1 2.665(3)
Y1 C2 2.668(3)
Y1 C3 2.749(3)
Y1 C5 2.750(3)
Y1 C4 2.789(3)
C1 C2 1.434(4)
C1 C5 1.434(4)
C1 Si10 1.850(3)
C2 C3 1.406(4)
C2 C6 1.511(4)
C3 C4 1.408(4)
C3 C7 1.506(4)
C4 C5 1.404(4)
C4 C8 1.513(4)
C5 C9 1.506(4)
Si10 C13 1.830(3)
Si10 C12 1.856(3)
Si10 C11 1.863(3)
C13 C14 1.208(4)
C14 C15 1.416(5)
C15 C16 1.345(5)
C16 O17 1.303(4)
C21 Si22 1.845(3)
Si22 C26 1.861(4)
Si22 C25 1.872(3)
Si22 C24 1.875(4)
O31 C35 1.452(4)
O31 C32 1.458(3)
C32 C33 1.47(2)
C32 C38 1.546(11)
C33 C34 1.46(4)
C39 C35 1.513(9)
C39 C38 1.544(13)
C35 C34 1.49(2)
O41 C42 1.434(4)
O41 C45 1.446(4)
C42 C48 1.47(2)
C42 C43 1.567(18)
C43 C44 1.522(18)
C44 C45 1.319(8)
C45 C49 1.407(9)
C49 C48 1.53(2)
